data_7218077
loop_
_publ_author_name
'Yuan, Zeli'
'Yang, Xiaoqing'
'Wang, Lei'
'Huang, Jiandong'
'Wei, Gang'

_publ_section_title
;
 Efficient synthesis of new asymmetric tripodal ligands using microwave
 irradiation, and their crystal structures
;
_journal_issue 79
_journal_name_full 'RSC Adv.'
_journal_page_first 42211
_journal_paper_doi 10.1039/C4RA07346K
_journal_volume 4
_journal_year 2014
_chemical_formula_sum 'C24 H22 N2 O'
_chemical_formula_weight 354.44
_chemical_name_systematic
;
 ?
;
_space_group_IT_number 14
_symmetry_cell_setting monoclinic
_symmetry_space_group_name_Hall '-P 2yn'
_symmetry_space_group_name_H-M 'P 1 21/n 1'
_atom_sites_solution_hydrogens geom
_atom_sites_solution_primary direct
_atom_sites_solution_secondary difmap
_audit_creation_method SHELXL-97
_cell_angle_alpha 90.00
_cell_angle_beta 111.786(14)
_cell_angle_gamma 90.00
_cell_formula_units_Z 4
_cell_length_a 13.197(11)
_cell_length_b 11.102(9)
_cell_length_c 14.265(12)
_cell_measurement_temperature 293(2)
_cell_volume 1941(3)
_computing_structure_refinement 'SHELXL-97 (Sheldrick, 1997)'
_diffrn_ambient_temperature 293(2)
_diffrn_measured_fraction_theta_full 1.000
_diffrn_measured_fraction_theta_max 1.000
_diffrn_measurement_device_type 'Bruker APEX II CCD Area Detector'
_diffrn_measurement_method '\f and \w scan'
_diffrn_radiation_monochromator graphite
_diffrn_radiation_source 'fine-focus sealed tube'
_diffrn_radiation_type MoK\a
_diffrn_radiation_wavelength 0.71073
_diffrn_reflns_av_R_equivalents 0.0285
_diffrn_reflns_av_sigmaI/netI 0.0312
_diffrn_reflns_limit_h_max 15
_diffrn_reflns_limit_h_min -15
_diffrn_reflns_limit_k_max 13
_diffrn_reflns_limit_k_min -10
_diffrn_reflns_limit_l_max 16
_diffrn_reflns_limit_l_min -16
_diffrn_reflns_number 9637
_diffrn_reflns_theta_full 24.99
_diffrn_reflns_theta_max 24.99
_diffrn_reflns_theta_min 1.80
_exptl_absorpt_coefficient_mu 0.074
_exptl_absorpt_correction_T_max 0.9845
_exptl_absorpt_correction_T_min 0.9809
_exptl_absorpt_correction_type multi-scan
_exptl_crystal_colour COLOURLESS
_exptl_crystal_density_diffrn 1.213
_exptl_crystal_density_method 'not measured'
_exptl_crystal_description prism
_exptl_crystal_F_000 752
_exptl_crystal_size_max 0.26
_exptl_crystal_size_mid 0.21
_exptl_crystal_size_min 0.21
_refine_diff_density_max 0.193
_refine_diff_density_min -0.118
_refine_diff_density_rms 0.030
_refine_ls_extinction_coef 0.0105(17)
_refine_ls_extinction_expression Fc^*^=kFc[1+0.001xFc^2^\l^3^/sin(2\q)]^-1/4^
_refine_ls_extinction_method SHELXL
_refine_ls_goodness_of_fit_ref 0.999
_refine_ls_hydrogen_treatment mixed
_refine_ls_matrix_type full
_refine_ls_number_parameters 245
_refine_ls_number_reflns 3421
_refine_ls_number_restraints 0
_refine_ls_restrained_S_all 0.999
_refine_ls_R_factor_all 0.0790
_refine_ls_R_factor_gt 0.0444
_refine_ls_shift/su_max 0.001
_refine_ls_shift/su_mean 0.000
_refine_ls_structure_factor_coef Fsqd
_refine_ls_weighting_details 'calc w=1/[\s^2^(Fo^2^)+(0.0747P)^2^+0.0000P] where P=(Fo^2^+2Fc^2^)/3'
_refine_ls_weighting_scheme calc
_refine_ls_wR_factor_gt 0.1227
_refine_ls_wR_factor_ref 0.1374
_reflns_number_gt 2061
_reflns_number_total 3421
_reflns_threshold_expression >2sigma(I)
_cod_data_source_file c4ra07346k3.cif
_cod_data_source_block a
_cod_original_sg_symbol_H-M 'P 21/n'
_cod_database_code 7218077

loop_
_symmetry_equiv_pos_as_xyz
'x, y, z'
'-x+1/2, y+1/2, -z+1/2'
'-x, -y, -z'
'x-1/2, -y-1/2, z-1/2'

loop_
_atom_site_label
_atom_site_type_symbol
_atom_site_fract_x
_atom_site_fract_y
_atom_site_fract_z
_atom_site_U_iso_or_equiv
_atom_site_adp_type
_atom_site_occupancy
_atom_site_symmetry_multiplicity
_atom_site_calc_flag
_atom_site_refinement_flags
C1 C 0.0999(2) -0.15129(19) 0.84662(15) 0.0880(7) Uani 1 1 d .
H1 H 0.1691 -0.1728 0.8494 0.106 Uiso 1 1 calc R
C2 C 0.0198(3) -0.2392(2) 0.82472(18) 0.1088(9) Uani 1 1 d .
H2 H 0.0354 -0.3179 0.8123 0.131 Uiso 1 1 calc R
C3 C -0.0806(3) -0.2105(2) 0.82146(16) 0.1032(8) Uani 1 1 d .
H3 H -0.1338 -0.2699 0.8073 0.124 Uiso 1 1 calc R
C4 C -0.10602(19) -0.0907(2) 0.83936(13) 0.0820(6) Uani 1 1 d .
C5 C -0.2099(2) -0.0587(3) 0.83756(17) 0.1063(8) Uani 1 1 d .
H5 H -0.2645 -0.1167 0.8222 0.128 Uiso 1 1 calc R
C6 C -0.2312(2) 0.0549(3) 0.8578(2) 0.1142(9) Uani 1 1 d .
H6 H -0.3002 0.0746 0.8567 0.137 Uiso 1 1 calc R
C7 C -0.1505(2) 0.1432(2) 0.88054(17) 0.0998(7) Uani 1 1 d .
H7 H -0.1661 0.2210 0.8952 0.120 Uiso 1 1 calc R
C8 C -0.05009(18) 0.11743(18) 0.88154(13) 0.0764(6) Uani 1 1 d .
H8 H 0.0021 0.1780 0.8954 0.092 Uiso 1 1 calc R
C9 C -0.02373(16) -0.00083(17) 0.86163(12) 0.0667(5) Uani 1 1 d .
C10 C 0.08068(16) -0.03369(16) 0.86428(12) 0.0689(5) Uani 1 1 d .
C11 C 0.17098(15) 0.05723(16) 0.88970(13) 0.0750(6) Uani 1 1 d .
H11A H 0.1755 0.0994 0.9507 0.090 Uiso 1 1 calc R
H11B H 0.2394 0.0150 0.9040 0.090 Uiso 1 1 calc R
C12 C 0.16041(16) 0.08926(17) 0.71964(13) 0.0738(5) Uani 1 1 d .
H12A H 0.1151 0.0177 0.7063 0.089 Uiso 1 1 calc R
H12B H 0.2346 0.0636 0.7321 0.089 Uiso 1 1 calc R
C13 C 0.12202(14) 0.16762(17) 0.62705(13) 0.0639(5) Uani 1 1 d .
C14 C 0.12800(18) 0.12615(19) 0.53873(15) 0.0894(6) Uani 1 1 d .
H14 H 0.1567 0.0502 0.5365 0.107 Uiso 1 1 calc R
C15 C 0.09210(19) 0.1957(2) 0.45475(16) 0.0993(7) Uani 1 1 d .
H15 H 0.0947 0.1673 0.3944 0.119 Uiso 1 1 calc R
C16 C 0.05222(16) 0.3074(2) 0.45956(15) 0.0874(6) Uani 1 1 d .
H16 H 0.0283 0.3576 0.4033 0.105 Uiso 1 1 calc R
C17 C 0.04846(17) 0.34347(17) 0.54946(15) 0.0835(6) Uani 1 1 d .
H17 H 0.0204 0.4195 0.5528 0.100 Uiso 1 1 calc R
C18 C 0.24306(14) 0.23891(17) 0.84834(13) 0.0717(5) Uani 1 1 d .
H18A H 0.2464 0.2856 0.7921 0.086 Uiso 1 1 calc R
H18B H 0.3132 0.1998 0.8808 0.086 Uiso 1 1 calc R
C19 C 0.22287(15) 0.32220(16) 0.92224(13) 0.0680(5) Uani 1 1 d .
C20 C 0.29191(17) 0.32460(19) 1.02337(15) 0.0845(6) Uani 1 1 d .
H20 H 0.3520 0.2735 1.0453 0.101 Uiso 1 1 calc R
C21 C 0.2737(2) 0.4007(2) 1.09196(16) 0.0994(7) Uani 1 1 d .
H21 H 0.3213 0.4015 1.1591 0.119 Uiso 1 1 calc R
C22 C 0.1847(2) 0.4747(2) 1.05984(19) 0.1036(8) Uani 1 1 d .
H22 H 0.1712 0.5256 1.1057 0.124 Uiso 1 1 calc R
C23 C 0.1156(2) 0.47468(18) 0.96130(19) 0.0937(7) Uani 1 1 d .
H23 H 0.0555 0.5258 0.9402 0.112 Uiso 1 1 calc R
C24 C 0.13443(17) 0.39890(17) 0.89255(15) 0.0753(5) Uani 1 1 d .
N1 N 0.08267(12) 0.27617(14) 0.63315(11) 0.0730(5) Uani 1 1 d .
N2 N 0.15799(11) 0.14652(12) 0.80982(10) 0.0627(4) Uani 1 1 d .
O1 O 0.06203(11) 0.40573(13) 0.79447(11) 0.0972(5) Uani 1 1 d .
H1A H 0.0845 0.3649 0.7583 0.146 Uiso 1 1 calc R

loop_
_atom_site_aniso_label
_atom_site_aniso_U_11
_atom_site_aniso_U_22
_atom_site_aniso_U_33
_atom_site_aniso_U_23
_atom_site_aniso_U_13
_atom_site_aniso_U_12
C1 0.1348(19) 0.0678(13) 0.0691(13) 0.0188(10) 0.0467(13) 0.0240(13)
C2 0.196(3) 0.0653(14) 0.0782(16) 0.0097(11) 0.0661(19) 0.0023(18)
C3 0.165(2) 0.0834(18) 0.0627(13) 0.0074(11) 0.0439(16) -0.0317(17)
C4 0.1087(17) 0.0886(15) 0.0481(11) 0.0178(10) 0.0285(11) -0.0093(14)
C5 0.1060(19) 0.145(2) 0.0687(15) 0.0298(15) 0.0336(13) -0.0181(18)
C6 0.1033(18) 0.164(3) 0.0893(18) 0.0490(19) 0.0524(15) 0.027(2)
C7 0.126(2) 0.1094(18) 0.0775(15) 0.0258(13) 0.0540(14) 0.0352(17)
C8 0.0988(15) 0.0774(14) 0.0557(11) 0.0128(9) 0.0317(10) 0.0170(11)
C9 0.0913(13) 0.0680(11) 0.0401(9) 0.0140(8) 0.0237(9) 0.0047(11)
C10 0.0966(14) 0.0653(12) 0.0448(10) 0.0150(8) 0.0264(9) 0.0126(10)
C11 0.0837(12) 0.0793(12) 0.0573(11) 0.0174(9) 0.0208(9) 0.0145(11)
C12 0.0928(13) 0.0733(12) 0.0544(11) 0.0073(9) 0.0264(10) 0.0109(10)
C13 0.0654(10) 0.0723(12) 0.0539(11) 0.0064(9) 0.0219(8) -0.0012(9)
C14 0.1145(16) 0.0987(15) 0.0615(12) 0.0100(11) 0.0403(12) 0.0252(13)
C15 0.1135(16) 0.133(2) 0.0570(13) 0.0131(13) 0.0384(12) 0.0241(15)
C16 0.0846(13) 0.1134(17) 0.0616(13) 0.0284(12) 0.0241(11) 0.0045(13)
C17 0.1002(14) 0.0767(13) 0.0699(14) 0.0201(11) 0.0274(11) 0.0090(11)
C18 0.0629(11) 0.0899(13) 0.0592(11) 0.0065(9) 0.0190(9) 0.0017(10)
C19 0.0731(11) 0.0749(11) 0.0563(11) 0.0021(9) 0.0243(9) -0.0086(10)
C20 0.0899(13) 0.0966(15) 0.0632(13) 0.0020(11) 0.0242(11) -0.0155(11)
C21 0.139(2) 0.1017(16) 0.0572(13) -0.0046(13) 0.0361(14) -0.0359(16)
C22 0.165(2) 0.0838(16) 0.0819(18) -0.0034(13) 0.0685(17) -0.0172(17)
C23 0.1289(18) 0.0770(14) 0.0895(17) 0.0068(12) 0.0573(15) 0.0095(13)
C24 0.0918(13) 0.0740(12) 0.0629(12) 0.0070(10) 0.0321(11) -0.0004(11)
N1 0.0888(10) 0.0705(10) 0.0583(9) 0.0123(8) 0.0259(8) 0.0047(9)
N2 0.0718(9) 0.0664(9) 0.0477(8) 0.0087(7) 0.0195(7) 0.0049(7)
O1 0.1080(10) 0.0982(10) 0.0803(10) 0.0059(8) 0.0290(8) 0.0280(8)

loop_
_atom_type_symbol
_atom_type_description
_atom_type_scat_dispersion_real
_atom_type_scat_dispersion_imag
_atom_type_scat_source
C C 0.0033 0.0016 'International Tables Vol C Tables 4.2.6.8 and 6.1.1.4'
H H 0.0000 0.0000 'International Tables Vol C Tables 4.2.6.8 and 6.1.1.4'
N N 0.0061 0.0033 'International Tables Vol C Tables 4.2.6.8 and 6.1.1.4'
O O 0.0106 0.0060 'International Tables Vol C Tables 4.2.6.8 and 6.1.1.4'

loop_
_geom_angle_atom_site_label_1
_geom_angle_atom_site_label_2
_geom_angle_atom_site_label_3
_geom_angle
C10 C1 C2 122.3(2)
C10 C1 H1 118.9
C2 C1 H1 118.9
C3 C2 C1 119.9(2)
C3 C2 H2 120.0
C1 C2 H2 120.0
C2 C3 C4 120.8(2)
C2 C3 H3 119.6
C4 C3 H3 119.6
C5 C4 C3 121.9(3)
C5 C4 C9 119.0(2)
C3 C4 C9 119.1(2)
C6 C5 C4 120.9(3)
C6 C5 H5 119.6
C4 C5 H5 119.6
C5 C6 C7 120.3(3)
C5 C6 H6 119.8
C7 C6 H6 119.8
C8 C7 C6 121.1(2)
C8 C7 H7 119.5
C6 C7 H7 119.5
C7 C8 C9 120.5(2)
C7 C8 H8 119.7
C9 C8 H8 119.7
C10 C9 C8 123.02(19)
C10 C9 C4 118.81(19)
C8 C9 C4 118.2(2)
C1 C10 C9 119.1(2)
C1 C10 C11 120.0(2)
C9 C10 C11 120.83(17)
N2 C11 C10 114.36(14)
N2 C11 H11A 108.7
C10 C11 H11A 108.7
N2 C11 H11B 108.7
C10 C11 H11B 108.7
H11A C11 H11B 107.6
N2 C12 C13 114.56(16)
N2 C12 H12A 108.6
C13 C12 H12A 108.6
N2 C12 H12B 108.6
C13 C12 H12B 108.6
H12A C12 H12B 107.6
N1 C13 C14 121.49(17)
N1 C13 C12 118.68(17)
C14 C13 C12 119.83(18)
C15 C14 C13 120.1(2)
C15 C14 H14 120.0
C13 C14 H14 120.0
C14 C15 C16 119.4(2)
C14 C15 H15 120.3
C16 C15 H15 120.3
C15 C16 C17 117.77(19)
C15 C16 H16 121.1
C17 C16 H16 121.1
N1 C17 C16 123.9(2)
N1 C17 H17 118.0
C16 C17 H17 118.0
N2 C18 C19 112.54(15)
N2 C18 H18A 109.1
C19 C18 H18A 109.1
N2 C18 H18B 109.1
C19 C18 H18B 109.1
H18A C18 H18B 107.8
C24 C19 C20 117.43(19)
C24 C19 C18 121.09(16)
C20 C19 C18 121.48(19)
C21 C20 C19 121.9(2)
C21 C20 H20 119.1
C19 C20 H20 119.1
C22 C21 C20 119.0(2)
C22 C21 H21 120.5
C20 C21 H21 120.5
C23 C22 C21 120.6(2)
C23 C22 H22 119.7
C21 C22 H22 119.7
C22 C23 C24 120.3(2)
C22 C23 H23 119.9
C24 C23 H23 119.9
O1 C24 C19 122.49(18)
O1 C24 C23 116.7(2)
C19 C24 C23 120.8(2)
C13 N1 C17 117.35(17)
C12 N2 C18 111.95(15)
C12 N2 C11 110.98(15)
C18 N2 C11 109.12(14)
C24 O1 H1A 109.5

loop_
_geom_bond_atom_site_label_1
_geom_bond_atom_site_label_2
_geom_bond_distance
C1 C10 1.371(3)
C1 C2 1.386(4)
C1 H1 0.9300
C2 C3 1.347(4)
C2 H2 0.9300
C3 C4 1.418(3)
C3 H3 0.9300
C4 C5 1.407(3)
C4 C9 1.421(3)
C5 C6 1.347(4)
C5 H5 0.9300
C6 C7 1.394(4)
C6 H6 0.9300
C7 C8 1.351(3)
C7 H7 0.9300
C8 C9 1.414(3)
C8 H8 0.9300
C9 C10 1.412(3)
C10 C11 1.500(3)
C11 N2 1.472(2)
C11 H11A 0.9700
C11 H11B 0.9700
C12 N2 1.446(2)
C12 C13 1.504(3)
C12 H12A 0.9700
C12 H12B 0.9700
C13 N1 1.328(2)
C13 C14 1.371(3)
C14 C15 1.354(3)
C14 H14 0.9300
C15 C16 1.359(3)
C15 H15 0.9300
C16 C17 1.362(3)
C16 H16 0.9300
C17 N1 1.337(2)
C17 H17 0.9300
C18 N2 1.469(2)
C18 C19 1.499(3)
C18 H18A 0.9700
C18 H18B 0.9700
C19 C24 1.378(3)
C19 C20 1.392(3)
C20 C21 1.379(3)
C20 H20 0.9300
C21 C22 1.366(3)
C21 H21 0.9300
C22 C23 1.363(3)
C22 H22 0.9300
C23 C24 1.383(3)
C23 H23 0.9300
C24 O1 1.372(2)
O1 H1A 0.8200
